data_7051897
loop_
_publ_author_name
'Jin, Guoxia'
'Jones, Cameron'
'Junk, Peter C.'
'Stasch, Andreas'
'Woodul, William D.'

_publ_section_title
;
 Group 13 metal(i) and (ii) guanidinate complexes: effect of ligand
 backbone on metal oxidation state and coordination sphere
;
_journal_issue 5
_journal_name_full 'New Journal of Chemistry'
_journal_page_first 835
_journal_paper_doi 10.1039/b718799h
_journal_volume 32
_journal_year 2008
_chemical_formula_sum 'C37 H56 In N2 P'
_chemical_formula_weight 674.63
_chemical_name_systematic
;
?
;
_space_group_IT_number 2
_symmetry_cell_setting triclinic
_symmetry_space_group_name_Hall '-P 1'
_symmetry_space_group_name_H-M 'P -1'
_atom_sites_solution_hydrogens geom
_atom_sites_solution_primary direct
_atom_sites_solution_secondary difmap
_audit_creation_method SHELXL-97
_cell_angle_alpha 82.804(5)
_cell_angle_beta 80.474(5)
_cell_angle_gamma 68.833(5)
_cell_formula_units_Z 2
_cell_length_a 9.866(5)
_cell_length_b 12.021(5)
_cell_length_c 16.135(5)
_cell_measurement_temperature 150(2)
_cell_volume 1755.4(13)
_computing_structure_refinement 'SHELXL-97 (Sheldrick, 1997)'
_computing_structure_solution 'SHELXS-97 (Sheldrick, 1990)'
_diffrn_ambient_temperature 150(2)
_diffrn_measured_fraction_theta_full 0.995
_diffrn_measured_fraction_theta_max 0.995
_diffrn_measurement_device_type 'Nonius Kappa CCD'
_diffrn_radiation_monochromator graphite
_diffrn_radiation_source 'fine-focus sealed tube'
_diffrn_radiation_type MoK\a
_diffrn_radiation_wavelength 0.71069
_diffrn_reflns_av_R_equivalents 0.0282
_diffrn_reflns_av_sigmaI/netI 0.0458
_diffrn_reflns_limit_h_max 12
_diffrn_reflns_limit_h_min -12
_diffrn_reflns_limit_k_max 15
_diffrn_reflns_limit_k_min -15
_diffrn_reflns_limit_l_max 20
_diffrn_reflns_limit_l_min -20
_diffrn_reflns_number 14452
_diffrn_reflns_theta_full 27.00
_diffrn_reflns_theta_max 27.00
_diffrn_reflns_theta_min 3.04
_exptl_absorpt_coefficient_mu 0.745
_exptl_absorpt_correction_T_max 0.815
_exptl_absorpt_correction_T_min 0.721
_exptl_absorpt_correction_type multi-scan
_exptl_absorpt_process_details 'Sortav (Blessing, 1995)'
_exptl_crystal_colour colourless
_exptl_crystal_density_diffrn 1.276
_exptl_crystal_density_method 'not measured'
_exptl_crystal_description block
_exptl_crystal_F_000 712
_exptl_crystal_size_max 0.30
_exptl_crystal_size_mid 0.25
_exptl_crystal_size_min 0.25
_refine_diff_density_max 0.394
_refine_diff_density_min -0.568
_refine_diff_density_rms 0.066
_refine_ls_extinction_method none
_refine_ls_goodness_of_fit_ref 1.040
_refine_ls_hydrogen_treatment constr
_refine_ls_matrix_type full
_refine_ls_number_parameters 378
_refine_ls_number_reflns 7622
_refine_ls_number_restraints 0
_refine_ls_restrained_S_all 1.040
_refine_ls_R_factor_all 0.0412
_refine_ls_R_factor_gt 0.0326
_refine_ls_shift/su_max 0.002
_refine_ls_shift/su_mean 0.000
_refine_ls_structure_factor_coef Fsqd
_refine_ls_weighting_details 'calc w=1/[\s^2^(Fo^2^)+(0.0280P)^2^+1.1425P] where P=(Fo^2^+2Fc^2^)/3'
_refine_ls_weighting_scheme calc
_refine_ls_wR_factor_gt 0.0768
_refine_ls_wR_factor_ref 0.0807
_reflns_number_gt 6583
_reflns_number_total 7622
_reflns_threshold_expression >2sigma(I)
_cod_data_source_file b718799h.txt
_cod_data_source_block compound15
_cod_original_sg_symbol_H-M P-1
_cod_database_code 7051897

loop_
_symmetry_equiv_pos_as_xyz
'x, y, z'
'-x, -y, -z'

loop_
_atom_site_label
_atom_site_type_symbol
_atom_site_fract_x
_atom_site_fract_y
_atom_site_fract_z
_atom_site_U_iso_or_equiv
_atom_site_adp_type
_atom_site_occupancy
_atom_site_symmetry_multiplicity
_atom_site_calc_flag
_atom_site_refinement_flags
_atom_site_disorder_assembly
_atom_site_disorder_group
In1 In 1.209471(17) 0.068671(15) 0.336004(11) 0.03124(7) Uani 1 1 d . . .
P1 P 0.75486(5) 0.36355(5) 0.22860(3) 0.01811(11) Uani 1 1 d . . .
N1 N 0.98611(17) 0.17796(15) 0.29437(11) 0.0180(4) Uani 1 1 d . . .
C1 C 0.9498(2) 0.28733(17) 0.25154(12) 0.0165(4) Uani 1 1 d . . .
N2 N 1.04409(18) 0.34049(15) 0.22239(11) 0.0187(4) Uani 1 1 d . . .
C2 C 0.8827(2) 0.12148(18) 0.33087(13) 0.0185(4) Uani 1 1 d . . .
C3 C 0.7932(2) 0.15716(19) 0.40788(14) 0.0209(4) Uani 1 1 d . . .
C4 C 0.7076(2) 0.0901(2) 0.44711(14) 0.0257(5) Uani 1 1 d . . .
H4 H 0.6453 0.1148 0.4980 0.031 Uiso 1 1 calc R . .
C5 C 0.7115(3) -0.0111(2) 0.41339(16) 0.0301(5) Uani 1 1 d . . .
H5 H 0.6540 -0.0565 0.4416 0.036 Uiso 1 1 calc R . .
C6 C 0.7991(3) -0.0461(2) 0.33880(16) 0.0291(5) Uani 1 1 d . . .
H6 H 0.8015 -0.1160 0.3160 0.035 Uiso 1 1 calc R . .
C7 C 0.8847(2) 0.01919(19) 0.29569(14) 0.0227(4) Uani 1 1 d . . .
C8 C 0.7949(2) 0.2618(2) 0.45087(14) 0.0255(5) Uani 1 1 d . . .
H8 H 0.8368 0.3116 0.4073 0.031 Uiso 1 1 calc R . .
C9 C 0.6420(3) 0.3421(2) 0.48611(19) 0.0438(7) Uani 1 1 d . . .
H9A H 0.5802 0.3710 0.4407 0.066 Uiso 1 1 calc R . .
H9B H 0.6493 0.4104 0.5101 0.066 Uiso 1 1 calc R . .
H9C H 0.5986 0.2965 0.5301 0.066 Uiso 1 1 calc R . .
C10 C 0.8965(4) 0.2172(3) 0.51908(19) 0.0486(7) Uani 1 1 d . . .
H10A H 0.8600 0.1661 0.5622 0.073 Uiso 1 1 calc R . .
H10B H 0.8994 0.2857 0.5450 0.073 Uiso 1 1 calc R . .
H10C H 0.9955 0.1711 0.4938 0.073 Uiso 1 1 calc R . .
C11 C 0.9749(3) -0.0215(2) 0.21249(15) 0.0289(5) Uani 1 1 d . . .
H11 H 1.0251 0.0371 0.1902 0.035 Uiso 1 1 calc R . .
C12 C 0.8797(3) -0.0233(3) 0.14676(17) 0.0421(6) Uani 1 1 d . . .
H12A H 0.8324 -0.0826 0.1658 0.063 Uiso 1 1 calc R . .
H12B H 0.9415 -0.0443 0.0928 0.063 Uiso 1 1 calc R . .
H12C H 0.8046 0.0559 0.1397 0.063 Uiso 1 1 calc R . .
C13 C 1.0944(3) -0.1450(2) 0.22379(19) 0.0448(7) Uani 1 1 d . . .
H13A H 1.1584 -0.1416 0.2631 0.067 Uiso 1 1 calc R . .
H13B H 1.1526 -0.1679 0.1692 0.067 Uiso 1 1 calc R . .
H13C H 1.0484 -0.2043 0.2463 0.067 Uiso 1 1 calc R . .
C14 C 1.1921(2) 0.27941(19) 0.23524(13) 0.0211(4) Uani 1 1 d . . .
C15 C 1.2473(2) 0.3061(2) 0.30310(14) 0.0255(5) Uani 1 1 d . . .
C16 C 1.3966(3) 0.2508(2) 0.31070(16) 0.0352(6) Uani 1 1 d . . .
H16 H 1.4347 0.2697 0.3553 0.042 Uiso 1 1 calc R . .
C17 C 1.4896(3) 0.1697(3) 0.25520(17) 0.0386(6) Uani 1 1 d . . .
H17 H 1.5904 0.1329 0.2618 0.046 Uiso 1 1 calc R . .
C18 C 1.4357(2) 0.1421(2) 0.19020(16) 0.0342(6) Uani 1 1 d . . .
H18 H 1.5005 0.0857 0.1523 0.041 Uiso 1 1 calc R . .
C19 C 1.2876(2) 0.1952(2) 0.17845(14) 0.0236(5) Uani 1 1 d . . .
C20 C 1.1467(3) 0.3981(2) 0.36287(15) 0.0300(5) Uani 1 1 d . . .
H20 H 1.0488 0.3883 0.3717 0.036 Uiso 1 1 calc R . .
C21 C 1.1974(3) 0.3826(3) 0.44936(18) 0.0464(7) Uani 1 1 d . . .
H21A H 1.2136 0.3004 0.4732 0.070 Uiso 1 1 calc R . .
H21B H 1.1221 0.4385 0.4868 0.070 Uiso 1 1 calc R . .
H21C H 1.2890 0.3989 0.4437 0.070 Uiso 1 1 calc R . .
C22 C 1.1257(3) 0.5245(2) 0.32138(19) 0.0422(6) Uani 1 1 d . . .
H22A H 1.2197 0.5375 0.3123 0.063 Uiso 1 1 calc R . .
H22B H 1.0546 0.5837 0.3582 0.063 Uiso 1 1 calc R . .
H22C H 1.0894 0.5327 0.2671 0.063 Uiso 1 1 calc R . .
C23 C 1.2336(2) 0.1709(2) 0.10224(14) 0.0262(5) Uani 1 1 d . . .
H23 H 1.1247 0.1935 0.1145 0.031 Uiso 1 1 calc R . .
C24 C 1.2670(3) 0.2516(3) 0.02708(16) 0.0411(6) Uani 1 1 d . . .
H24A H 1.2290 0.3347 0.0425 0.062 Uiso 1 1 calc R . .
H24B H 1.2203 0.2451 -0.0203 0.062 Uiso 1 1 calc R . .
H24C H 1.3733 0.2269 0.0107 0.062 Uiso 1 1 calc R . .
C25 C 1.2977(3) 0.0394(2) 0.08109(19) 0.0419(6) Uani 1 1 d . . .
H25A H 1.4031 0.0176 0.0623 0.063 Uiso 1 1 calc R . .
H25B H 1.2491 0.0281 0.0361 0.063 Uiso 1 1 calc R . .
H25C H 1.2817 -0.0116 0.1313 0.063 Uiso 1 1 calc R . .
C26 C 0.7874(2) 0.33484(19) 0.11389(14) 0.0215(4) Uani 1 1 d . . .
H26 H 0.8509 0.2488 0.1102 0.026 Uiso 1 1 calc R . .
C27 C 0.8688(2) 0.4066(2) 0.05358(13) 0.0229(5) Uani 1 1 d . . .
H27A H 0.8117 0.4930 0.0562 0.027 Uiso 1 1 calc R . .
H27B H 0.9652 0.3914 0.0720 0.027 Uiso 1 1 calc R . .
C28 C 0.8921(3) 0.3730(2) -0.03724(15) 0.0308(5) Uani 1 1 d . . .
H28A H 0.9401 0.4239 -0.0744 0.037 Uiso 1 1 calc R . .
H28B H 0.9578 0.2886 -0.0412 0.037 Uiso 1 1 calc R . .
C29 C 0.7470(3) 0.3892(2) -0.06681(15) 0.0327(5) Uani 1 1 d . . .
H29A H 0.6841 0.4747 -0.0671 0.039 Uiso 1 1 calc R . .
H29B H 0.7651 0.3643 -0.1250 0.039 Uiso 1 1 calc R . .
C30 C 0.6687(3) 0.3150(2) -0.00901(16) 0.0361(6) Uani 1 1 d . . .
H30A H 0.7281 0.2291 -0.0125 0.043 Uiso 1 1 calc R . .
H30B H 0.5731 0.3289 -0.0279 0.043 Uiso 1 1 calc R . .
C31 C 0.6439(3) 0.3473(2) 0.08236(15) 0.0298(5) Uani 1 1 d . . .
H31A H 0.5981 0.2943 0.1187 0.036 Uiso 1 1 calc R . .
H31B H 0.5753 0.4306 0.0868 0.036 Uiso 1 1 calc R . .
C32 C 0.7348(2) 0.52383(18) 0.22836(13) 0.0205(4) Uani 1 1 d . . .
H32 H 0.8207 0.5378 0.1922 0.025 Uiso 1 1 calc R . .
C33 C 0.7299(3) 0.55443(19) 0.31832(14) 0.0265(5) Uani 1 1 d . . .
H33A H 0.6489 0.5357 0.3550 0.032 Uiso 1 1 calc R . .
H33B H 0.8229 0.5046 0.3401 0.032 Uiso 1 1 calc R . .
C34 C 0.7075(3) 0.6864(2) 0.32146(17) 0.0362(6) Uani 1 1 d . . .
H34A H 0.7024 0.7036 0.3805 0.043 Uiso 1 1 calc R . .
H34B H 0.7926 0.7034 0.2884 0.043 Uiso 1 1 calc R . .
C35 C 0.5683(3) 0.7676(2) 0.28666(16) 0.0361(6) Uani 1 1 d . . .
H35A H 0.4820 0.7576 0.3234 0.043 Uiso 1 1 calc R . .
H35B H 0.5609 0.8521 0.2861 0.043 Uiso 1 1 calc R . .
C36 C 0.5687(3) 0.7380(2) 0.19815(16) 0.0352(6) Uani 1 1 d . . .
H36A H 0.6471 0.7586 0.1601 0.042 Uiso 1 1 calc R . .
H36B H 0.4738 0.7872 0.1783 0.042 Uiso 1 1 calc R . .
C37 C 0.5934(3) 0.6053(2) 0.19379(16) 0.0308(5) Uani 1 1 d . . .
H37A H 0.5091 0.5869 0.2267 0.037 Uiso 1 1 calc R . .
H37B H 0.5985 0.5890 0.1345 0.037 Uiso 1 1 calc R . .

loop_
_atom_site_aniso_label
_atom_site_aniso_U_11
_atom_site_aniso_U_22
_atom_site_aniso_U_33
_atom_site_aniso_U_23
_atom_site_aniso_U_13
_atom_site_aniso_U_12
In1 0.02341(9) 0.02935(11) 0.03383(11) 0.01212(7) -0.00757(7) -0.00371(7)
P1 0.0160(2) 0.0171(3) 0.0208(3) 0.0018(2) -0.0057(2) -0.0049(2)
N1 0.0161(8) 0.0135(8) 0.0221(9) 0.0030(7) -0.0044(7) -0.0030(7)
C1 0.0181(9) 0.0148(10) 0.0155(10) -0.0024(8) -0.0026(8) -0.0037(8)
N2 0.0177(8) 0.0177(9) 0.0208(9) 0.0028(7) -0.0055(7) -0.0064(7)
C2 0.0167(9) 0.0158(10) 0.0211(11) 0.0049(8) -0.0060(8) -0.0040(8)
C3 0.0190(10) 0.0193(11) 0.0219(11) 0.0037(8) -0.0052(8) -0.0042(8)
C4 0.0256(11) 0.0280(12) 0.0225(12) 0.0063(9) -0.0033(9) -0.0106(10)
C5 0.0302(12) 0.0277(13) 0.0359(14) 0.0087(10) -0.0066(10) -0.0169(10)
C6 0.0346(13) 0.0192(11) 0.0380(14) -0.0004(10) -0.0092(11) -0.0131(10)
C7 0.0220(10) 0.0174(11) 0.0278(12) 0.0003(9) -0.0064(9) -0.0049(9)
C8 0.0311(12) 0.0244(12) 0.0213(11) -0.0006(9) -0.0003(9) -0.0117(10)
C9 0.0446(16) 0.0354(15) 0.0468(17) -0.0132(13) 0.0157(13) -0.0145(13)
C10 0.069(2) 0.0439(17) 0.0420(17) -0.0023(13) -0.0256(15) -0.0231(15)
C11 0.0335(12) 0.0225(12) 0.0308(13) -0.0060(10) -0.0020(10) -0.0094(10)
C12 0.0555(17) 0.0401(16) 0.0349(15) -0.0095(12) -0.0047(13) -0.0200(14)
C13 0.0465(16) 0.0268(14) 0.0502(18) -0.0109(12) 0.0038(13) -0.0015(12)
C14 0.0169(10) 0.0220(11) 0.0233(11) 0.0082(9) -0.0043(8) -0.0081(8)
C15 0.0232(11) 0.0294(12) 0.0269(12) 0.0069(9) -0.0081(9) -0.0134(10)
C16 0.0232(12) 0.0512(16) 0.0340(14) 0.0054(12) -0.0118(10) -0.0155(11)
C17 0.0163(11) 0.0506(17) 0.0416(15) 0.0121(13) -0.0073(10) -0.0062(11)
C18 0.0203(11) 0.0399(14) 0.0326(14) 0.0071(11) 0.0010(10) -0.0040(10)
C19 0.0193(10) 0.0258(11) 0.0216(11) 0.0088(9) -0.0018(8) -0.0068(9)
C20 0.0270(12) 0.0364(14) 0.0299(13) -0.0028(10) -0.0085(10) -0.0129(10)
C21 0.0415(15) 0.064(2) 0.0349(16) -0.0100(14) -0.0143(12) -0.0140(14)
C22 0.0495(16) 0.0338(15) 0.0481(17) -0.0030(12) -0.0101(13) -0.0185(13)
C23 0.0224(11) 0.0283(12) 0.0224(12) 0.0009(9) 0.0005(9) -0.0047(9)
C24 0.0378(14) 0.0566(18) 0.0251(13) 0.0109(12) -0.0027(11) -0.0169(13)
C25 0.0348(14) 0.0369(15) 0.0447(17) -0.0100(12) 0.0012(12) -0.0019(12)
C26 0.0235(11) 0.0184(11) 0.0235(11) -0.0005(9) -0.0077(9) -0.0067(9)
C27 0.0254(11) 0.0237(11) 0.0196(11) 0.0017(9) -0.0056(9) -0.0085(9)
C28 0.0354(13) 0.0298(13) 0.0242(12) -0.0035(10) -0.0044(10) -0.0069(11)
C29 0.0431(14) 0.0315(13) 0.0242(13) -0.0027(10) -0.0123(11) -0.0100(11)
C30 0.0466(15) 0.0382(15) 0.0323(14) 0.0011(11) -0.0201(12) -0.0200(12)
C31 0.0309(12) 0.0357(14) 0.0285(13) 0.0023(10) -0.0124(10) -0.0162(11)
C32 0.0197(10) 0.0163(10) 0.0233(11) 0.0008(8) -0.0046(8) -0.0035(8)
C33 0.0341(12) 0.0187(11) 0.0241(12) 0.0005(9) -0.0095(9) -0.0043(9)
C34 0.0516(16) 0.0221(12) 0.0323(14) -0.0038(10) -0.0115(12) -0.0064(11)
C35 0.0426(14) 0.0215(12) 0.0321(14) -0.0021(10) -0.0010(11) 0.0017(11)
C36 0.0391(14) 0.0221(12) 0.0311(14) 0.0014(10) -0.0083(11) 0.0058(10)
C37 0.0294(12) 0.0253(12) 0.0307(13) -0.0001(10) -0.0108(10) 0.0011(10)

loop_
_atom_type_symbol
_atom_type_description
_atom_type_scat_dispersion_real
_atom_type_scat_dispersion_imag
_atom_type_scat_source
C C 0.0033 0.0016 'International Tables Vol C Tables 4.2.6.8 and 6.1.1.4'
H H 0.0000 0.0000 'International Tables Vol C Tables 4.2.6.8 and 6.1.1.4'
N N 0.0061 0.0033 'International Tables Vol C Tables 4.2.6.8 and 6.1.1.4'
P P 0.1023 0.0942 'International Tables Vol C Tables 4.2.6.8 and 6.1.1.4'
In In -0.7276 1.3100 'International Tables Vol C Tables 4.2.6.8 and 6.1.1.4'

loop_
_geom_angle_atom_site_label_1
_geom_angle_atom_site_label_2
_geom_angle_atom_site_label_3
_geom_angle
_geom_angle_site_symmetry_1
_geom_angle_site_symmetry_3
_geom_angle_publ_flag
C32 P1 C26 104.21(10) . . ?
C32 P1 C1 100.94(9) . . ?
C26 P1 C1 97.64(9) . . ?
C1 N1 C2 124.17(16) . . ?
C1 N1 In1 126.17(13) . . ?
C2 N1 In1 109.11(12) . . ?
N2 C1 N1 123.52(18) . . ?
N2 C1 P1 118.03(15) . . ?
N1 C1 P1 118.39(14) . . ?
C1 N2 C14 117.75(17) . . ?
C7 C2 C3 119.75(19) . . ?
C7 C2 N1 119.15(18) . . ?
C3 C2 N1 120.53(18) . . ?
C4 C3 C2 118.9(2) . . ?
C4 C3 C8 119.5(2) . . ?
C2 C3 C8 121.55(18) . . ?
C5 C4 C3 121.3(2) . . ?
C6 C5 C4 119.7(2) . . ?
C5 C6 C7 121.4(2) . . ?
C6 C7 C2 118.9(2) . . ?
C6 C7 C11 119.0(2) . . ?
C2 C7 C11 122.18(19) . . ?
C3 C8 C9 113.04(19) . . ?
C3 C8 C10 110.3(2) . . ?
C9 C8 C10 111.3(2) . . ?
C7 C11 C12 112.2(2) . . ?
C7 C11 C13 111.4(2) . . ?
C12 C11 C13 110.1(2) . . ?
N2 C14 C15 119.97(19) . . ?
N2 C14 C19 120.37(19) . . ?
C15 C14 C19 119.61(19) . . ?
C16 C15 C14 118.7(2) . . ?
C16 C15 C20 121.3(2) . . ?
C14 C15 C20 119.92(19) . . ?
C17 C16 C15 121.7(2) . . ?
C18 C17 C16 119.7(2) . . ?
C17 C18 C19 121.6(2) . . ?
C18 C19 C14 118.7(2) . . ?
C18 C19 C23 120.5(2) . . ?
C14 C19 C23 120.61(19) . . ?
C15 C20 C21 113.8(2) . . ?
C15 C20 C22 109.6(2) . . ?
C21 C20 C22 111.4(2) . . ?
C19 C23 C24 108.8(2) . . ?
C19 C23 C25 113.8(2) . . ?
C24 C23 C25 110.6(2) . . ?
C31 C26 C27 110.45(18) . . ?
C31 C26 P1 110.81(15) . . ?
C27 C26 P1 116.82(15) . . ?
C28 C27 C26 111.88(18) . . ?
C29 C28 C27 111.0(2) . . ?
C30 C29 C28 110.5(2) . . ?
C29 C30 C31 111.3(2) . . ?
C30 C31 C26 112.0(2) . . ?
C33 C32 C37 108.98(18) . . ?
C33 C32 P1 109.57(14) . . ?
C37 C32 P1 110.66(15) . . ?
C34 C33 C32 111.27(19) . . ?
C35 C34 C33 111.9(2) . . ?
C36 C35 C34 110.4(2) . . ?
C35 C36 C37 111.9(2) . . ?
C32 C37 C36 111.9(2) . . ?

loop_
_geom_bond_atom_site_label_1
_geom_bond_atom_site_label_2
_geom_bond_distance
_geom_bond_site_symmetry_2
_geom_bond_publ_flag
In1 N1 2.2829(19) . ?
P1 C32 1.864(2) . ?
P1 C26 1.879(2) . ?
P1 C1 1.885(2) . ?
N1 C1 1.360(3) . ?
N1 C2 1.432(3) . ?
C1 N2 1.305(3) . ?
N2 C14 1.415(3) . ?
C2 C7 1.410(3) . ?
C2 C3 1.416(3) . ?
C3 C4 1.397(3) . ?
C3 C8 1.517(3) . ?
C4 C5 1.380(3) . ?
C5 C6 1.375(3) . ?
C6 C7 1.400(3) . ?
C7 C11 1.513(3) . ?
C8 C9 1.527(3) . ?
C8 C10 1.528(4) . ?
C11 C12 1.535(4) . ?
C11 C13 1.539(3) . ?
C14 C15 1.418(3) . ?
C14 C19 1.418(3) . ?
C15 C16 1.400(3) . ?
C15 C20 1.515(3) . ?
C16 C17 1.377(4) . ?
C17 C18 1.375(4) . ?
C18 C19 1.403(3) . ?
C19 C23 1.516(3) . ?
C20 C21 1.527(3) . ?
C20 C22 1.537(4) . ?
C23 C24 1.525(3) . ?
C23 C25 1.536(4) . ?
C26 C31 1.533(3) . ?
C26 C27 1.539(3) . ?
C27 C28 1.527(3) . ?
C28 C29 1.522(3) . ?
C29 C30 1.520(4) . ?
C30 C31 1.529(3) . ?
C32 C33 1.530(3) . ?
C32 C37 1.533(3) . ?
C33 C34 1.526(3) . ?
C34 C35 1.518(4) . ?
C35 C36 1.513(4) . ?
C36 C37 1.534(3) . ?
